data_4342058
loop_
_publ_author_name
'Lv, Bing'
'Jawdat, BenMaan I'
'Wu, Zheng'
'Sorolla, 2nd, Maurice'
'Gooch, Melissa'
'Zhao, Kui'
'Deng, Liangzi'
'Xue, Yu-Yi'
'Lorenz, Bernd'
'Guloy, Arnold M.'
'Chu, Ching-Wu'

_publ_section_title
;
 Synthesis, Structure, and Superconductivity in the New-Structure-Type
 Compound: SrPt6P2.
;
_journal_issue 3
_journal_name_full 'Inorganic chemistry'
_journal_page_first 1049
_journal_page_last 1054
_journal_paper_doi 10.1021/ic502377v
_journal_volume 54
_journal_year 2015
_chemical_formula_sum 'P2 Pt6 Sr'
_chemical_formula_weight 1320.10
_chemical_name_systematic
;
 ?
;
_space_group_IT_number 205
_symmetry_cell_setting cubic
_symmetry_space_group_name_Hall '-P 2ac 2ab 3'
_symmetry_space_group_name_H-M 'P a -3'
_atom_sites_solution_hydrogens none
_atom_sites_solution_primary direct
_atom_sites_solution_secondary difmap
_audit_creation_method SHELXL-97
_cell_angle_alpha 90.00
_cell_angle_beta 90.00
_cell_angle_gamma 90.00
_cell_formula_units_Z 4
_cell_length_a 8.4740(15)
_cell_length_b 8.4740(15)
_cell_length_c 8.4740(15)
_cell_measurement_reflns_used 1616
_cell_measurement_temperature 296(2)
_cell_measurement_theta_max 28.44
_cell_measurement_theta_min 4.16
_cell_volume 608.51(19)
_computing_cell_refinement 'Bruker SMART'
_computing_data_collection 'Bruker SMART'
_computing_data_reduction 'Bruker SAINT'
_computing_molecular_graphics 'Bruker SHELXTL'
_computing_publication_material 'Bruker SHELXTL'
_computing_structure_refinement 'Bruker SHELXTL'
_computing_structure_solution 'Bruker SHELXTL'
_diffrn_ambient_temperature 296(2)
_diffrn_measured_fraction_theta_full 1.000
_diffrn_measured_fraction_theta_max 0.985
_diffrn_measurement_device_type 'CCD area detector'
_diffrn_measurement_method 'phi and omega scans'
_diffrn_radiation_monochromator graphite
_diffrn_radiation_source 'fine-focus sealed tube'
_diffrn_radiation_type MoK\a
_diffrn_radiation_wavelength 0.71073
_diffrn_reflns_av_R_equivalents 0.1070
_diffrn_reflns_av_sigmaI/netI 0.0377
_diffrn_reflns_limit_h_max 11
_diffrn_reflns_limit_h_min -11
_diffrn_reflns_limit_k_max 11
_diffrn_reflns_limit_k_min -11
_diffrn_reflns_limit_l_max 5
_diffrn_reflns_limit_l_min -11
_diffrn_reflns_number 3327
_diffrn_reflns_theta_full 25.25
_diffrn_reflns_theta_max 28.44
_diffrn_reflns_theta_min 4.17
_exptl_absorpt_coefficient_mu 146.470
_exptl_absorpt_correction_T_max 0.9489
_exptl_absorpt_correction_T_min 0.3308
_exptl_absorpt_correction_type psi-scan
_exptl_crystal_colour black
_exptl_crystal_density_diffrn 14.410
_exptl_crystal_density_method 'not measured'
_exptl_crystal_description block
_exptl_crystal_F_000 2144
_exptl_crystal_size_max 0.06
_exptl_crystal_size_mid 0.04
_exptl_crystal_size_min 0.04
_refine_diff_density_max 4.033
_refine_diff_density_min -2.438
_refine_diff_density_rms 0.718
_refine_ls_extinction_coef 0.00086(13)
_refine_ls_extinction_expression Fc^*^=kFc[1+0.001xFc^2^\l^3^/sin(2\q)]^-1/4^
_refine_ls_extinction_method SHELXL
_refine_ls_goodness_of_fit_ref 1.223
_refine_ls_hydrogen_treatment none
_refine_ls_matrix_type full
_refine_ls_number_parameters 16
_refine_ls_number_reflns 258
_refine_ls_number_restraints 0
_refine_ls_restrained_S_all 1.223
_refine_ls_R_factor_all 0.0343
_refine_ls_R_factor_gt 0.0318
_refine_ls_shift/su_max 0.000
_refine_ls_shift/su_mean 0.000
_refine_ls_structure_factor_coef Fsqd
_refine_ls_weighting_details 'calc w=1/[\s^2^(Fo^2^)+(0.0260P)^2^+55.5992P] where P=(Fo^2^+2Fc^2^)/3'
_refine_ls_weighting_scheme calc
_refine_ls_wR_factor_gt 0.0774
_refine_ls_wR_factor_ref 0.0786
_reflns_number_gt 245
_reflns_number_total 258
_reflns_threshold_expression >2sigma(I)
_cod_data_source_file ic502377v_si_002.cif
_cod_data_source_block SrPt6P2
_cod_depositor_comments
;
The following automatic conversions were performed:

'_symmetry_cell_setting' value 'Cubic' changed to 'cubic' according
to
/home/saulius/struct/COD-crude-data--automatic-downloads/rss-feeds/ACS/lib/dictionaries/cif_core.dic
dictionary named 'cif_core.dic' version 2.4.2 from
2011-04-26.

'_exptl_absorpt_correction_type' value 'Psi-scan'
changed to 'psi-scan' according to
/home/saulius/struct/COD-crude-data--automatic-downloads/rss-feeds/ACS/lib/dictionaries/cif_core.dic
dictionary named 'cif_core.dic' version 2.4.2 from 2011-04-26.

Automatic conversion script
Id: cif_fix_values 2935 2014-11-11 08:27:57Z andrius 

 Adding full bibliography for 4342058.cif.
;
_cod_original_sg_symbol_H-M 'Pa-3  '
_cod_database_code 4342058

loop_
_symmetry_equiv_pos_as_xyz
'x, y, z'
'-x+1/2, -y, z+1/2'
'-x, y+1/2, -z+1/2'
'x+1/2, -y+1/2, -z'
'z, x, y'
'z+1/2, -x+1/2, -y'
'-z+1/2, -x, y+1/2'
'-z, x+1/2, -y+1/2'
'y, z, x'
'-y, z+1/2, -x+1/2'
'y+1/2, -z+1/2, -x'
'-y+1/2, -z, x+1/2'
'-x, -y, -z'
'x-1/2, y, -z-1/2'
'x, -y-1/2, z-1/2'
'-x-1/2, y-1/2, z'
'-z, -x, -y'
'-z-1/2, x-1/2, y'
'z-1/2, x, -y-1/2'
'z, -x-1/2, y-1/2'
'-y, -z, -x'
'y, -z-1/2, x-1/2'
'-y-1/2, z-1/2, x'
'y-1/2, z, -x-1/2'

loop_
_atom_site_label
_atom_site_type_symbol
_atom_site_fract_x
_atom_site_fract_y
_atom_site_fract_z
_atom_site_U_iso_or_equiv
_atom_site_adp_type
_atom_site_occupancy
_atom_site_symmetry_multiplicity
_atom_site_calc_flag
_atom_site_refinement_flags
Pt Pt 0.34407(7) 0.15708(7) 0.07895(8) 0.0044(3) Uani 1 1 d .
Sr Sr 0.0000 0.0000 0.0000 0.0061(8) Uani 1 6 d S
P P 0.8063(5) 0.1937(5) 0.6937(5) 0.0052(14) Uani 1 3 d S

loop_
_atom_site_aniso_label
_atom_site_aniso_U_11
_atom_site_aniso_U_22
_atom_site_aniso_U_33
_atom_site_aniso_U_23
_atom_site_aniso_U_13
_atom_site_aniso_U_12
Pt 0.0049(4) 0.0047(4) 0.0035(4) -0.0003(2) 0.0009(2) 0.0013(2)
Sr 0.0061(8) 0.0061(8) 0.0061(8) -0.0008(8) -0.0008(8) -0.0008(8)
P 0.0052(14) 0.0052(14) 0.0052(14) -0.0005(15) 0.0005(15) 0.0005(15)

loop_
_atom_type_symbol
_atom_type_description
_atom_type_scat_dispersion_real
_atom_type_scat_dispersion_imag
_atom_type_scat_source
P P 0.1023 0.0942 'International Tables Vol C Tables 4.2.6.8 and 6.1.1.4'
Sr Sr -1.5307 3.2498 'International Tables Vol C Tables 4.2.6.8 and 6.1.1.4'
Pt Pt -1.7033 8.3905 'International Tables Vol C Tables 4.2.6.8 and 6.1.1.4'

loop_
_geom_angle_atom_site_label_1
_geom_angle_atom_site_label_2
_geom_angle_atom_site_label_3
_geom_angle
_geom_angle_site_symmetry_1
_geom_angle_site_symmetry_3
P Pt P 136.29(13) 4_456 14_556
P Pt Pt 93.76(11) 4_456 24_656
P Pt Pt 112.78(11) 14_556 24_656
P Pt Pt 110.47(3) 4_456 18_655
P Pt Pt 112.78(11) 14_556 18_655
Pt Pt Pt 60.26(3) 24_656 18_655
P Pt Pt 165.67(10) 4_456 12_554
P Pt Pt 53.15(10) 14_556 12_554
Pt Pt Pt 90.0 24_656 12_554
Pt Pt Pt 59.869(15) 18_655 12_554
P Pt Pt 133.29(13) 4_456 6
P Pt Pt 53.15(10) 14_556 6
Pt Pt Pt 59.869(15) 24_656 6
Pt Pt Pt 90.0 18_655 6
Pt Pt Pt 60.0 12_554 6
P Pt Pt 52.58(10) 4_456 5
P Pt Pt 92.76(13) 14_556 5
Pt Pt Pt 145.836(12) 24_656 5
Pt Pt Pt 131.15(2) 18_655 5
Pt Pt Pt 124.028(13) 12_554 5
Pt Pt Pt 136.74(3) 6 5
P Pt Pt 52.58(10) 4_456 9
P Pt Pt 137.29(7) 14_556 9
Pt Pt Pt 106.81(3) 24_656 9
Pt Pt Pt 73.86(3) 18_655 9
Pt Pt Pt 113.11(3) 12_554 9
Pt Pt Pt 163.25(3) 6 9
Pt Pt Pt 60.0 5 9
P Pt Sr 75.00(9) 4_456 4
P Pt Sr 74.71(4) 14_556 4
Pt Pt Sr 82.829(17) 24_656 4
Pt Pt Sr 142.67(2) 18_655 4
Pt Pt Sr 119.23(2) 12_554 4
Pt Pt Sr 64.65(2) 6 4
Pt Pt Sr 82.57(2) 5 4
Pt Pt Sr 126.767(17) 9 4
P Pt Sr 105.53(13) 4_456 .
P Pt Sr 74.45(4) 14_556 .
Pt Pt Sr 142.38(2) 24_656 .
Pt Pt Sr 82.598(17) 18_655 .
Pt Pt Sr 64.19(2) 12_554 .
Pt Pt Sr 118.81(2) 6 .
Pt Pt Sr 64.415(9) 5 .
Pt Pt Sr 64.415(9) 9 .
Sr Pt Sr 132.93(2) 4 .
Pt Sr Pt 117.425(6) 12_554 8_545
Pt Sr Pt 117.425(6) 12_554 4_455
Pt Sr Pt 117.425(6) 8_545 4_455
Pt Sr Pt 180.0 12_554 24_556
Pt Sr Pt 62.574(6) 8_545 24_556
Pt Sr Pt 62.575(6) 4_455 24_556
Pt Sr Pt 62.574(6) 12_554 16_655
Pt Sr Pt 62.575(6) 8_545 16_655
Pt Sr Pt 180.00(2) 4_455 16_655
Pt Sr Pt 117.425(6) 24_556 16_655
Pt Sr Pt 62.575(6) 12_554 20_565
Pt Sr Pt 180.00(3) 8_545 20_565
Pt Sr Pt 62.574(6) 4_455 20_565
Pt Sr Pt 117.425(6) 24_556 20_565
Pt Sr Pt 117.425(6) 16_655 20_565
Pt Sr Pt 51.15(2) 12_554 .
Pt Sr Pt 99.515(8) 8_545 .
Pt Sr Pt 92.319(9) 4_455 .
Pt Sr Pt 128.85(2) 24_556 .
Pt Sr Pt 87.681(9) 16_655 .
Pt Sr Pt 80.485(8) 20_565 .
Pt Sr Pt 99.515(8) 12_554 5
Pt Sr Pt 92.319(9) 8_545 5
Pt Sr Pt 51.15(2) 4_455 5
Pt Sr Pt 80.485(8) 24_556 5
Pt Sr Pt 128.85(2) 16_655 5
Pt Sr Pt 87.681(9) 20_565 5
Pt Sr Pt 51.169(19) . 5
Pt Sr Pt 92.319(9) 12_554 9
Pt Sr Pt 51.15(2) 8_545 9
Pt Sr Pt 99.515(8) 4_455 9
Pt Sr Pt 87.681(9) 24_556 9
Pt Sr Pt 80.485(8) 16_655 9
Pt Sr Pt 128.85(2) 20_565 9
Pt Sr Pt 51.169(19) . 9
Pt Sr Pt 51.169(19) 5 9
Pt Sr Pt 80.485(8) 12_554 17
Pt Sr Pt 87.681(9) 8_545 17
Pt Sr Pt 128.85(2) 4_455 17
Pt Sr Pt 99.515(8) 24_556 17
Pt Sr Pt 51.15(2) 16_655 17
Pt Sr Pt 92.319(9) 20_565 17
Pt Sr Pt 128.831(19) . 17
Pt Sr Pt 180.00(2) 5 17
Pt Sr Pt 128.831(19) 9 17
Pt Sr Pt 87.681(9) 12_554 21
Pt Sr Pt 128.85(2) 8_545 21
Pt Sr Pt 80.485(8) 4_455 21
Pt Sr Pt 92.319(9) 24_556 21
Pt Sr Pt 99.515(8) 16_655 21
Pt Sr Pt 51.15(2) 20_565 21
Pt Sr Pt 128.831(19) . 21
Pt Sr Pt 128.831(19) 5 21
Pt Sr Pt 180.00(3) 9 21
Pt Sr Pt 51.169(19) 17 21
Pt Sr Pt 128.85(2) 12_554 13
Pt Sr Pt 80.485(8) 8_545 13
Pt Sr Pt 87.681(9) 4_455 13
Pt Sr Pt 51.15(2) 24_556 13
Pt Sr Pt 92.319(9) 16_655 13
Pt Sr Pt 99.515(8) 20_565 13
Pt Sr Pt 180.0 . 13
Pt Sr Pt 128.831(19) 5 13
Pt Sr Pt 128.831(19) 9 13
Pt Sr Pt 51.169(19) 17 13
Pt Sr Pt 51.169(19) 21 13
Pt P Pt 74.8(2) 4_556 6_556
Pt P Pt 74.8(2) 4_556 11_556
Pt P Pt 74.8(2) 6_556 11_556
Pt P Pt 150.001(19) 4_556 14_656
Pt P Pt 128.914(16) 6_556 14_656
Pt P Pt 92.755(16) 11_556 14_656
Pt P Pt 92.755(16) 4_556 20_666
Pt P Pt 150.001(19) 6_556 20_666
Pt P Pt 128.914(16) 11_556 20_666
Pt P Pt 73.7(2) 14_656 20_666
Pt P Pt 128.914(16) 4_556 21_656
Pt P Pt 92.755(16) 6_556 21_656
Pt P Pt 150.001(19) 11_556 21_656
Pt P Pt 73.7(2) 14_656 21_656
Pt P Pt 73.7(2) 20_666 21_656
Pt P Sr 138.5(2) 4_556 2
Pt P Sr 64.79(2) 6_556 2
Pt P Sr 85.43(6) 11_556 2
Pt P Sr 64.94(5) 14_656 2
Pt P Sr 127.3(2) 20_666 2
Pt P Sr 64.62(5) 21_656 2
Pt P Sr 64.79(2) 4_556 1_656
Pt P Sr 85.43(6) 6_556 1_656
Pt P Sr 138.5(2) 11_556 1_656
Pt P Sr 127.3(2) 14_656 1_656
Pt P Sr 64.62(5) 20_666 1_656
Pt P Sr 64.94(5) 21_656 1_656
Sr P Sr 118.72(5) 2 1_656
Pt P Sr 85.43(6) 4_556 3_655
Pt P Sr 138.5(2) 6_556 3_655
Pt P Sr 64.79(2) 11_556 3_655
Pt P Sr 64.62(5) 14_656 3_655
Pt P Sr 64.94(5) 20_666 3_655
Pt P Sr 127.3(2) 21_656 3_655
Sr P Sr 118.72(5) 2 3_655
Sr P Sr 118.72(5) 1_656 3_655

loop_
_geom_bond_atom_site_label_1
_geom_bond_atom_site_label_2
_geom_bond_distance
_geom_bond_site_symmetry_2
Pt P 2.327(5) 4_456
Pt P 2.353(5) 14_556
Pt Pt 2.8105(12) 24_656
Pt Pt 2.8105(12) 18_655
Pt Pt 2.8216(12) 12_554
Pt Pt 2.8216(12) 6
Pt Pt 2.8279(12) 5
Pt Pt 2.8279(12) 9
Pt Sr 3.2616(8) 4
Pt Sr 3.2742(8) .
Sr Pt 3.2616(8) 12_554
Sr Pt 3.2616(8) 8_545
Sr Pt 3.2616(8) 4_455
Sr Pt 3.2616(8) 24_556
Sr Pt 3.2616(8) 16_655
Sr Pt 3.2616(8) 20_565
Sr Pt 3.2742(8) 5
Sr Pt 3.2742(8) 9
Sr Pt 3.2742(8) 17
Sr Pt 3.2742(8) 21
Sr Pt 3.2742(8) 13
P Pt 2.327(5) 4_556
P Pt 2.327(5) 6_556
P Pt 2.327(5) 11_556
P Pt 2.353(5) 14_656
P Pt 2.353(5) 20_666
P Pt 2.353(5) 21_656
P Sr 3.4821(10) 2
P Sr 3.4821(10) 1_656
P Sr 3.4821(10) 3_655
